data_4344903
loop_
_publ_author_name
'Kanazawa, Shoya'
'Ohira, Taishi'
'Goda, Shun'
'Hayakawa, Naoki'
'Tanikawa, Tomoharu'
'Hashizume, Daisuke'
'Ishida, Yutaka'
'Kawaguchi, Hiroyuki'
'Matsuo, Tsukasa'

_publ_section_title
;
 Synthesis and Structural Characterization of Lithium and Titanium
 Complexes Bearing a Bulky Aryloxide Ligand Based on a Rigid Fused-Ring
 s-Hydrindacene Skeleton.
;
_journal_issue 13
_journal_name_full 'Inorganic chemistry'
_journal_page_first 6643
_journal_page_last 6652
_journal_paper_doi 10.1021/acs.inorgchem.6b00762
_journal_volume 55
_journal_year 2016
_chemical_formula_moiety 'C28 H46 O'
_chemical_formula_sum 'C28 H46 O'
_chemical_formula_weight 398.65
_chemical_name_systematic
; 
 ? 
;
_space_group_IT_number 15
_symmetry_cell_setting monoclinic
_symmetry_space_group_name_Hall '-C 2yc'
_symmetry_space_group_name_H-M 'C 1 2/c 1'
_atom_sites_solution_hydrogens geom
_atom_sites_solution_primary direct
_atom_sites_solution_secondary difmap
_audit_creation_method SHELXL-97
_cell_angle_alpha 90.00
_cell_angle_beta 92.287(3)
_cell_angle_gamma 90.00
_cell_formula_units_Z 8
_cell_length_a 19.295(2)
_cell_length_b 7.9904(10)
_cell_length_c 31.829(4)
_cell_measurement_reflns_used 6325
_cell_measurement_temperature 90
_cell_measurement_theta_max 32.5008
_cell_measurement_theta_min 1.2805
_cell_volume 4903.3(10)
_computing_cell_refinement CrystalClear
_computing_data_collection CrystalClear
_computing_data_reduction CrystalClear
_computing_molecular_graphics SHELXLE
_computing_publication_material 'SHELXL-97 (Sheldrick, 1997)'
_computing_structure_refinement 'SHELXL-97 (Sheldrick, 1997)'
_computing_structure_solution SIR-2004
_diffrn_ambient_temperature 90
_diffrn_detector_area_resol_mean 7.31
_diffrn_measured_fraction_theta_full 0.993
_diffrn_measured_fraction_theta_max 0.993
_diffrn_measurement_device_type 'Rigaku AFC-8 with Saturn70'
_diffrn_measurement_method \w-scan
_diffrn_radiation_monochromator confocal
_diffrn_radiation_source 'fine-focus rotating anode'
_diffrn_radiation_type MoK\a
_diffrn_radiation_wavelength 0.71073
_diffrn_reflns_av_R_equivalents 0.0453
_diffrn_reflns_av_sigmaI/netI 0.0669
_diffrn_reflns_limit_h_max 24
_diffrn_reflns_limit_h_min -24
_diffrn_reflns_limit_k_max 10
_diffrn_reflns_limit_k_min -9
_diffrn_reflns_limit_l_max 41
_diffrn_reflns_limit_l_min -23
_diffrn_reflns_number 12145
_diffrn_reflns_theta_full 27.48
_diffrn_reflns_theta_max 27.48
_diffrn_reflns_theta_min 1.28
_exptl_absorpt_coefficient_mu 0.063
_exptl_absorpt_correction_T_max 0.9954
_exptl_absorpt_correction_T_min 0.9808
_exptl_absorpt_correction_type numerical
_exptl_crystal_colour Colorless
_exptl_crystal_density_diffrn 1.080
_exptl_crystal_density_method 'not measured'
_exptl_crystal_description Platelet
_exptl_crystal_F_000 1776
_exptl_crystal_size_max 0.31
_exptl_crystal_size_mid 0.18
_exptl_crystal_size_min 0.07
_refine_diff_density_max 0.229
_refine_diff_density_min -0.245
_refine_diff_density_rms 0.050
_refine_ls_extinction_method none
_refine_ls_goodness_of_fit_ref 1.055
_refine_ls_hydrogen_treatment constr
_refine_ls_matrix_type full
_refine_ls_number_parameters 263
_refine_ls_number_reflns 5588
_refine_ls_number_restraints 0
_refine_ls_restrained_S_all 1.055
_refine_ls_R_factor_all 0.0871
_refine_ls_R_factor_gt 0.0594
_refine_ls_shift/su_max 0.000
_refine_ls_shift/su_mean 0.000
_refine_ls_structure_factor_coef Fsqd
_refine_ls_weighting_details 'calc w=1/[\s^2^(Fo^2^)+(0.0591P)^2^+3.0462P] where P=(Fo^2^+2Fc^2^)/3'
_refine_ls_weighting_scheme calc
_refine_ls_wR_factor_gt 0.1327
_refine_ls_wR_factor_ref 0.1495
_reflns_number_gt 3955
_reflns_number_total 5588
_reflns_threshold_expression >2sigma(I)
_cod_data_source_file ic6b00762_si_002.cif
_cod_data_source_block shelxl
_cod_depositor_comments
;
The following automatic conversions were performed:

'_exptl_absorpt_correction_type' value 'Numerical' changed to
'numerical' according to
/usr/data/users/saulius/crontab/automatic-downloads/current/ACS/lib/dictionaries/cif_core.dic
dictionary named 'cif_core.dic' version 2.4.2 from 2011-04-26.

Automatic conversion script
Id: cif_fix_values 4268 2015-11-12 08:31:59Z antanas 
;
_cod_original_cell_volume 4903.2(11)
_cod_original_sg_symbol_H-M 'C 2/c'
_cod_database_code 4344903

loop_
_symmetry_equiv_pos_as_xyz
'x, y, z'
'-x, y, -z+1/2'
'x+1/2, y+1/2, z'
'-x+1/2, y+1/2, -z+1/2'
'-x, -y, -z'
'x, -y, z-1/2'
'-x+1/2, -y+1/2, -z'
'x+1/2, -y+1/2, z-1/2'

loop_
_atom_site_label
_atom_site_type_symbol
_atom_site_fract_x
_atom_site_fract_y
_atom_site_fract_z
_atom_site_U_iso_or_equiv
_atom_site_adp_type
_atom_site_occupancy
_atom_site_symmetry_multiplicity
_atom_site_calc_flag
_atom_site_refinement_flags
O1 O 0.52781(6) 0.68592(16) 0.20857(4) 0.0228(3) Uani 1 1 d .
H1 H 0.4873 0.6618 0.2151 0.027 Uiso 1 1 calc R
C1 C 0.53688(9) 0.6418(2) 0.16705(5) 0.0160(4) Uani 1 1 d .
C2 C 0.49080(8) 0.5375(2) 0.14460(5) 0.0147(3) Uani 1 1 d .
C3 C 0.42770(9) 0.4446(2) 0.16038(6) 0.0170(4) Uani 1 1 d .
C4 C 0.39462(9) 0.3739(2) 0.11889(6) 0.0177(4) Uani 1 1 d .
H4A H 0.3546 0.4439 0.1095 0.021 Uiso 1 1 calc R
H4B H 0.3778 0.2585 0.1235 0.021 Uiso 1 1 calc R
C5 C 0.45007(8) 0.3736(2) 0.08472(6) 0.0152(4) Uani 1 1 d .
C6 C 0.50286(8) 0.4978(2) 0.10278(5) 0.0146(3) Uani 1 1 d .
C7 C 0.55994(8) 0.5611(2) 0.08285(6) 0.0158(4) Uani 1 1 d .
H7 H 0.5677 0.5342 0.0543 0.019 Uiso 1 1 calc R
C8 C 0.60558(8) 0.6652(2) 0.10567(5) 0.0147(3) Uani 1 1 d .
C9 C 0.66830(8) 0.7560(2) 0.08917(6) 0.0155(4) Uani 1 1 d .
C10 C 0.70297(8) 0.8263(2) 0.13030(5) 0.0157(4) Uani 1 1 d .
H10A H 0.7205 0.9409 0.1254 0.019 Uiso 1 1 calc R
H10B H 0.7427 0.7549 0.1394 0.019 Uiso 1 1 calc R
C11 C 0.64837(8) 0.8298(2) 0.16514(5) 0.0154(4) Uani 1 1 d .
C12 C 0.59480(8) 0.7052(2) 0.14754(5) 0.0145(3) Uani 1 1 d .
C13 C 0.37594(9) 0.5577(2) 0.18297(6) 0.0210(4) Uani 1 1 d .
H13A H 0.3316 0.4965 0.1848 0.025 Uiso 1 1 calc R
H13B H 0.3942 0.5770 0.2121 0.025 Uiso 1 1 calc R
C14 C 0.36097(10) 0.7275(2) 0.16254(7) 0.0283(5) Uani 1 1 d .
H14A H 0.3263 0.7871 0.1785 0.034 Uiso 1 1 calc R
H14B H 0.3432 0.7108 0.1336 0.034 Uiso 1 1 calc R
H14C H 0.4038 0.7934 0.1625 0.034 Uiso 1 1 calc R
C15 C 0.45351(9) 0.3034(2) 0.19048(6) 0.0221(4) Uani 1 1 d .
H15A H 0.4846 0.2292 0.1749 0.026 Uiso 1 1 calc R
H15B H 0.4816 0.3549 0.2138 0.026 Uiso 1 1 calc R
C16 C 0.39744(11) 0.1958(3) 0.20946(7) 0.0338(5) Uani 1 1 d .
H16A H 0.4192 0.1069 0.2266 0.041 Uiso 1 1 calc R
H16B H 0.3683 0.1459 0.1868 0.041 Uiso 1 1 calc R
H16C H 0.3687 0.2656 0.2272 0.041 Uiso 1 1 calc R
C17 C 0.41963(9) 0.4230(2) 0.04097(6) 0.0183(4) Uani 1 1 d .
H17A H 0.4551 0.4010 0.0200 0.022 Uiso 1 1 calc R
H17B H 0.3796 0.3492 0.0341 0.022 Uiso 1 1 calc R
C18 C 0.39587(10) 0.6041(2) 0.03613(6) 0.0245(4) Uani 1 1 d .
H18A H 0.3742 0.6203 0.0080 0.029 Uiso 1 1 calc R
H18B H 0.4360 0.6787 0.0398 0.029 Uiso 1 1 calc R
H18C H 0.3622 0.6296 0.0574 0.029 Uiso 1 1 calc R
C19 C 0.48670(9) 0.2020(2) 0.08138(6) 0.0203(4) Uani 1 1 d .
H19A H 0.5254 0.2145 0.0621 0.024 Uiso 1 1 calc R
H19B H 0.5073 0.1733 0.1094 0.024 Uiso 1 1 calc R
C20 C 0.44208(11) 0.0549(2) 0.06614(7) 0.0300(5) Uani 1 1 d .
H20A H 0.4692 -0.0486 0.0684 0.036 Uiso 1 1 calc R
H20B H 0.4269 0.0730 0.0367 0.036 Uiso 1 1 calc R
H20C H 0.4014 0.0458 0.0835 0.036 Uiso 1 1 calc R
C21 C 0.64175(9) 0.8962(2) 0.05920(6) 0.0201(4) Uani 1 1 d .
H21A H 0.6136 0.8440 0.0360 0.024 Uiso 1 1 calc R
H21B H 0.6106 0.9697 0.0749 0.024 Uiso 1 1 calc R
C22 C 0.69700(10) 1.0052(2) 0.03992(7) 0.0284(5) Uani 1 1 d .
H22A H 0.6746 1.0946 0.0233 0.034 Uiso 1 1 calc R
H22B H 0.7253 0.9365 0.0217 0.034 Uiso 1 1 calc R
H22C H 0.7266 1.0546 0.0624 0.034 Uiso 1 1 calc R
C23 C 0.71644(9) 0.6390(2) 0.06526(6) 0.0196(4) Uani 1 1 d .
H23A H 0.6933 0.6109 0.0379 0.024 Uiso 1 1 calc R
H23B H 0.7593 0.7014 0.0594 0.024 Uiso 1 1 calc R
C24 C 0.73710(10) 0.4757(2) 0.08745(7) 0.0277(4) Uani 1 1 d .
H24A H 0.7676 0.4111 0.0696 0.033 Uiso 1 1 calc R
H24B H 0.6954 0.4102 0.0927 0.033 Uiso 1 1 calc R
H24C H 0.7616 0.5010 0.1143 0.033 Uiso 1 1 calc R
C25 C 0.61263(9) 1.0022(2) 0.16837(6) 0.0196(4) Uani 1 1 d .
H25A H 0.5880 1.0258 0.1411 0.024 Uiso 1 1 calc R
H25B H 0.5771 0.9941 0.1899 0.024 Uiso 1 1 calc R
C26 C 0.65911(10) 1.1510(2) 0.17936(7) 0.0267(4) Uani 1 1 d .
H26A H 0.6308 1.2525 0.1808 0.032 Uiso 1 1 calc R
H26B H 0.6933 1.1648 0.1577 0.032 Uiso 1 1 calc R
H26C H 0.6831 1.1316 0.2066 0.032 Uiso 1 1 calc R
C27 C 0.68169(9) 0.7805(2) 0.20811(6) 0.0173(4) Uani 1 1 d .
H27A H 0.7240 0.8487 0.2132 0.021 Uiso 1 1 calc R
H27B H 0.6490 0.8092 0.2302 0.021 Uiso 1 1 calc R
C28 C 0.70110(10) 0.5966(2) 0.21261(6) 0.0218(4) Uani 1 1 d .
H28A H 0.7258 0.5787 0.2397 0.026 Uiso 1 1 calc R
H28B H 0.7311 0.5646 0.1898 0.026 Uiso 1 1 calc R
H28C H 0.6589 0.5282 0.2112 0.026 Uiso 1 1 calc R

loop_
_atom_site_aniso_label
_atom_site_aniso_U_11
_atom_site_aniso_U_22
_atom_site_aniso_U_33
_atom_site_aniso_U_23
_atom_site_aniso_U_13
_atom_site_aniso_U_12
O1 0.0180(6) 0.0369(7) 0.0137(7) -0.0049(5) 0.0047(5) -0.0069(6)
C1 0.0158(8) 0.0220(9) 0.0103(8) -0.0012(7) 0.0022(7) 0.0010(7)
C2 0.0116(7) 0.0189(8) 0.0136(9) -0.0008(7) 0.0009(6) 0.0003(6)
C3 0.0147(8) 0.0211(8) 0.0152(9) 0.0009(7) 0.0020(7) -0.0032(7)
C4 0.0149(8) 0.0199(8) 0.0183(9) -0.0003(7) 0.0001(7) -0.0032(7)
C5 0.0135(8) 0.0169(8) 0.0151(9) -0.0010(7) 0.0002(7) -0.0021(6)
C6 0.0141(8) 0.0162(8) 0.0133(9) -0.0005(6) -0.0011(6) 0.0016(6)
C7 0.0184(8) 0.0177(8) 0.0115(8) -0.0015(6) 0.0007(7) -0.0002(7)
C8 0.0118(7) 0.0179(8) 0.0146(9) 0.0014(7) 0.0011(6) 0.0009(6)
C9 0.0141(8) 0.0186(8) 0.0138(9) -0.0001(7) 0.0015(7) -0.0017(7)
C10 0.0128(8) 0.0184(8) 0.0157(9) -0.0016(7) -0.0009(7) -0.0024(7)
C11 0.0144(8) 0.0182(8) 0.0136(9) -0.0014(7) 0.0005(7) -0.0003(7)
C12 0.0123(8) 0.0164(8) 0.0147(9) -0.0008(6) -0.0010(6) 0.0011(6)
C13 0.0159(8) 0.0284(10) 0.0191(10) -0.0040(7) 0.0046(7) -0.0036(7)
C14 0.0240(10) 0.0290(10) 0.0321(12) -0.0028(9) 0.0038(9) 0.0060(8)
C15 0.0227(9) 0.0268(9) 0.0165(9) 0.0052(7) -0.0008(7) -0.0012(8)
C16 0.0380(12) 0.0341(11) 0.0295(12) 0.0113(9) 0.0052(10) -0.0070(9)
C17 0.0181(8) 0.0201(9) 0.0163(9) -0.0003(7) -0.0018(7) -0.0022(7)
C18 0.0265(10) 0.0252(9) 0.0212(10) 0.0011(8) -0.0051(8) -0.0005(8)
C19 0.0193(8) 0.0190(9) 0.0224(10) -0.0001(7) -0.0002(7) 0.0008(7)
C20 0.0318(11) 0.0205(9) 0.0373(13) -0.0034(9) -0.0036(9) -0.0024(8)
C21 0.0212(9) 0.0205(9) 0.0186(10) 0.0023(7) 0.0002(7) 0.0002(7)
C22 0.0314(11) 0.0275(10) 0.0267(11) 0.0075(8) 0.0044(9) -0.0019(8)
C23 0.0180(8) 0.0229(9) 0.0183(10) -0.0023(7) 0.0045(7) -0.0007(7)
C24 0.0261(10) 0.0242(10) 0.0333(12) -0.0016(8) 0.0059(9) 0.0046(8)
C25 0.0193(9) 0.0205(9) 0.0188(10) -0.0039(7) -0.0007(7) 0.0021(7)
C26 0.0299(10) 0.0200(9) 0.0305(12) -0.0040(8) 0.0050(9) 0.0001(8)
C27 0.0146(8) 0.0213(9) 0.0159(9) -0.0005(7) -0.0001(7) -0.0020(7)
C28 0.0224(9) 0.0243(9) 0.0185(10) 0.0045(7) -0.0012(7) 0.0008(8)

loop_
_atom_type_symbol
_atom_type_description
_atom_type_scat_dispersion_real
_atom_type_scat_dispersion_imag
_atom_type_scat_source
C C 0.0033 0.0016 'International Tables Vol C Tables 4.2.6.8 and 6.1.1.4'
H H 0.0000 0.0000 'International Tables Vol C Tables 4.2.6.8 and 6.1.1.4'
O O 0.0106 0.0060 'International Tables Vol C Tables 4.2.6.8 and 6.1.1.4'

loop_
_geom_angle_atom_site_label_1
_geom_angle_atom_site_label_2
_geom_angle_atom_site_label_3
_geom_angle
C1 O1 H1 109.5
O1 C1 C2 122.59(15)
O1 C1 C12 117.78(15)
C2 C1 C12 119.63(16)
C1 C2 C6 119.80(15)
C1 C2 C3 128.45(16)
C6 C2 C3 111.62(14)
C2 C3 C13 114.02(14)
C2 C3 C15 108.44(14)
C13 C3 C15 109.63(15)
C2 C3 C4 101.73(14)
C13 C3 C4 110.96(14)
C15 C3 C4 111.88(14)
C3 C4 C5 108.96(13)
C3 C4 H4A 109.9
C5 C4 H4A 109.9
C3 C4 H4B 109.9
C5 C4 H4B 109.9
H4A C4 H4B 108.3
C6 C5 C17 113.58(14)
C6 C5 C19 107.68(13)
C17 C5 C19 108.89(14)
C6 C5 C4 101.77(13)
C17 C5 C4 112.55(14)
C19 C5 C4 112.20(14)
C7 C6 C2 121.20(16)
C7 C6 C5 126.70(15)
C2 C6 C5 111.98(14)
C6 C7 C8 118.39(16)
C6 C7 H7 120.8
C8 C7 H7 120.8
C7 C8 C12 121.31(15)
C7 C8 C9 126.78(16)
C12 C8 C9 111.81(14)
C8 C9 C23 112.62(13)
C8 C9 C21 108.05(14)
C23 C9 C21 109.06(14)
C8 C9 C10 101.73(13)
C23 C9 C10 112.88(14)
C21 C9 C10 112.28(14)
C9 C10 C11 109.00(13)
C9 C10 H10A 109.9
C11 C10 H10A 109.9
C9 C10 H10B 109.9
C11 C10 H10B 109.9
H10A C10 H10B 108.3
C12 C11 C27 114.35(14)
C12 C11 C25 107.98(13)
C27 C11 C25 109.89(14)
C12 C11 C10 101.22(13)
C27 C11 C10 110.93(14)
C25 C11 C10 112.24(14)
C8 C12 C1 119.68(15)
C8 C12 C11 112.07(14)
C1 C12 C11 128.06(15)
C14 C13 C3 115.86(15)
C14 C13 H13A 108.3
C3 C13 H13A 108.3
C14 C13 H13B 108.3
C3 C13 H13B 108.3
H13A C13 H13B 107.4
C13 C14 H14A 109.5
C13 C14 H14B 109.5
H14A C14 H14B 109.5
C13 C14 H14C 109.5
H14A C14 H14C 109.5
H14B C14 H14C 109.5
C16 C15 C3 116.09(16)
C16 C15 H15A 108.3
C3 C15 H15A 108.3
C16 C15 H15B 108.3
C3 C15 H15B 108.3
H15A C15 H15B 107.4
C15 C16 H16A 109.5
C15 C16 H16B 109.5
H16A C16 H16B 109.5
C15 C16 H16C 109.5
H16A C16 H16C 109.5
H16B C16 H16C 109.5
C18 C17 C5 115.93(15)
C18 C17 H17A 108.3
C5 C17 H17A 108.3
C18 C17 H17B 108.3
C5 C17 H17B 108.3
H17A C17 H17B 107.4
C17 C18 H18A 109.5
C17 C18 H18B 109.5
H18A C18 H18B 109.5
C17 C18 H18C 109.5
H18A C18 H18C 109.5
H18B C18 H18C 109.5
C20 C19 C5 116.80(15)
C20 C19 H19A 108.1
C5 C19 H19A 108.1
C20 C19 H19B 108.1
C5 C19 H19B 108.1
H19A C19 H19B 107.3
C19 C20 H20A 109.5
C19 C20 H20B 109.5
H20A C20 H20B 109.5
C19 C20 H20C 109.5
H20A C20 H20C 109.5
H20B C20 H20C 109.5
C22 C21 C9 116.28(15)
C22 C21 H21A 108.2
C9 C21 H21A 108.2
C22 C21 H21B 108.2
C9 C21 H21B 108.2
H21A C21 H21B 107.4
C21 C22 H22A 109.5
C21 C22 H22B 109.5
H22A C22 H22B 109.5
C21 C22 H22C 109.5
H22A C22 H22C 109.5
H22B C22 H22C 109.5
C24 C23 C9 116.16(15)
C24 C23 H23A 108.2
C9 C23 H23A 108.2
C24 C23 H23B 108.2
C9 C23 H23B 108.2
H23A C23 H23B 107.4
C23 C24 H24A 109.5
C23 C24 H24B 109.5
H24A C24 H24B 109.5
C23 C24 H24C 109.5
H24A C24 H24C 109.5
H24B C24 H24C 109.5
C26 C25 C11 116.84(15)
C26 C25 H25A 108.1
C11 C25 H25A 108.1
C26 C25 H25B 108.1
C11 C25 H25B 108.1
H25A C25 H25B 107.3
C25 C26 H26A 109.5
C25 C26 H26B 109.5
H26A C26 H26B 109.5
C25 C26 H26C 109.5
H26A C26 H26C 109.5
H26B C26 H26C 109.5
C28 C27 C11 115.02(15)
C28 C27 H27A 108.5
C11 C27 H27A 108.5
C28 C27 H27B 108.5
C11 C27 H27B 108.5
H27A C27 H27B 107.5
C27 C28 H28A 109.5
C27 C28 H28B 109.5
H28A C28 H28B 109.5
C27 C28 H28C 109.5
H28A C28 H28C 109.5
H28B C28 H28C 109.5

loop_
_geom_bond_atom_site_label_1
_geom_bond_atom_site_label_2
_geom_bond_distance
O1 C1 1.385(2)
O1 H1 0.8400
C1 C2 1.395(2)
C1 C12 1.395(2)
C2 C6 1.397(2)
C2 C3 1.528(2)
C3 C13 1.546(2)
C3 C15 1.549(2)
C3 C4 1.550(2)
C4 C5 1.556(2)
C4 H4A 0.9900
C4 H4B 0.9900
C5 C6 1.519(2)
C5 C17 1.541(2)
C5 C19 1.548(2)
C6 C7 1.388(2)
C7 C8 1.394(2)
C7 H7 0.9500
C8 C12 1.394(2)
C8 C9 1.522(2)
C9 C23 1.540(2)
C9 C21 1.546(2)
C9 C10 1.552(2)
C10 C11 1.560(2)
C10 H10A 0.9900
C10 H10B 0.9900
C11 C12 1.525(2)
C11 C27 1.539(2)
C11 C25 1.546(2)
C13 C14 1.527(3)
C13 H13A 0.9900
C13 H13B 0.9900
C14 H14A 0.9800
C14 H14B 0.9800
C14 H14C 0.9800
C15 C16 1.525(3)
C15 H15A 0.9900
C15 H15B 0.9900
C16 H16A 0.9800
C16 H16B 0.9800
C16 H16C 0.9800
C17 C18 1.523(2)
C17 H17A 0.9900
C17 H17B 0.9900
C18 H18A 0.9800
C18 H18B 0.9800
C18 H18C 0.9800
C19 C20 1.524(2)
C19 H19A 0.9900
C19 H19B 0.9900
C20 H20A 0.9800
C20 H20B 0.9800
C20 H20C 0.9800
C21 C22 1.525(2)
C21 H21A 0.9900
C21 H21B 0.9900
C22 H22A 0.9800
C22 H22B 0.9800
C22 H22C 0.9800
C23 C24 1.529(3)
C23 H23A 0.9900
C23 H23B 0.9900
C24 H24A 0.9800
C24 H24B 0.9800
C24 H24C 0.9800
C25 C26 1.522(2)
C25 H25A 0.9900
C25 H25B 0.9900
C26 H26A 0.9800
C26 H26B 0.9800
C26 H26C 0.9800
C27 C28 1.522(2)
C27 H27A 0.9900
C27 H27B 0.9900
C28 H28A 0.9800
C28 H28B 0.9800
C28 H28C 0.9800

loop_
_geom_torsion_atom_site_label_1
_geom_torsion_atom_site_label_2
_geom_torsion_atom_site_label_3
_geom_torsion_atom_site_label_4
_geom_torsion
O1 C1 C2 C6 179.94(15)
C12 C1 C2 C6 -0.2(2)
O1 C1 C2 C3 -4.7(3)
C12 C1 C2 C3 175.09(16)
C1 C2 C3 C13 53.0(2)
C6 C2 C3 C13 -131.37(16)
C1 C2 C3 C15 -69.4(2)
C6 C2 C3 C15 106.19(17)
C1 C2 C3 C4 172.50(17)
C6 C2 C3 C4 -11.87(18)
C2 C3 C4 C5 19.21(17)
C13 C3 C4 C5 140.86(14)
C15 C3 C4 C5 -96.36(16)
C3 C4 C5 C6 -19.27(17)
C3 C4 C5 C17 -141.21(14)
C3 C4 C5 C19 95.56(16)
C1 C2 C6 C7 -0.3(3)
C3 C2 C6 C7 -176.40(15)
C1 C2 C6 C5 175.99(15)
C3 C2 C6 C5 -0.1(2)
C17 C5 C6 C7 -50.8(2)
C19 C5 C6 C7 69.9(2)
C4 C5 C6 C7 -171.98(16)
C17 C5 C6 C2 133.15(15)
C19 C5 C6 C2 -106.20(16)
C4 C5 C6 C2 11.93(18)
C2 C6 C7 C8 0.4(2)
C5 C6 C7 C8 -175.39(16)
C6 C7 C8 C12 0.2(2)
C6 C7 C8 C9 -175.88(15)
C7 C8 C9 C23 -50.6(2)
C12 C8 C9 C23 133.01(16)
C7 C8 C9 C21 69.9(2)
C12 C8 C9 C21 -106.47(16)
C7 C8 C9 C10 -171.75(16)
C12 C8 C9 C10 11.89(18)
C8 C9 C10 C11 -19.65(17)
C23 C9 C10 C11 -140.59(14)
C21 C9 C10 C11 95.63(16)
C9 C10 C11 C12 19.82(17)
C9 C10 C11 C27 141.55(14)
C9 C10 C11 C25 -95.09(16)
C7 C8 C12 C1 -0.7(2)
C9 C8 C12 C1 175.86(15)
C7 C8 C12 C11 -176.11(15)
C9 C8 C12 C11 0.47(19)
O1 C1 C12 C8 -179.41(15)
C2 C1 C12 C8 0.8(2)
O1 C1 C12 C11 -4.8(3)
C2 C1 C12 C11 175.32(16)
C27 C11 C12 C8 -131.83(16)
C25 C11 C12 C8 105.52(16)
C10 C11 C12 C8 -12.52(18)
C27 C11 C12 C1 53.3(2)
C25 C11 C12 C1 -69.4(2)
C10 C11 C12 C1 172.58(16)
C2 C3 C13 C14 42.1(2)
C15 C3 C13 C14 163.92(16)
C4 C3 C13 C14 -72.01(19)
C2 C3 C15 C16 -179.83(16)
C13 C3 C15 C16 55.1(2)
C4 C3 C15 C16 -68.4(2)
C6 C5 C17 C18 -47.0(2)
C19 C5 C17 C18 -166.93(15)
C4 C5 C17 C18 68.02(19)
C6 C5 C19 C20 176.72(16)
C17 C5 C19 C20 -59.7(2)
C4 C5 C19 C20 65.5(2)
C8 C9 C21 C22 178.71(16)
C23 C9 C21 C22 -58.6(2)
C10 C9 C21 C22 67.3(2)
C8 C9 C23 C24 -49.4(2)
C21 C9 C23 C24 -169.31(15)
C10 C9 C23 C24 65.2(2)
C12 C11 C25 C26 -171.55(16)
C27 C11 C25 C26 63.1(2)
C10 C11 C25 C26 -60.8(2)
C12 C11 C27 C28 42.4(2)
C25 C11 C27 C28 164.03(14)
C10 C11 C27 C28 -71.27(18)
